data_2218027
loop_
_publ_author_name
'Shahzadi, Saira'
'Khan, Hamid Nawaz'
'Ali, Saqib'
'Helliwell, Madeleine'

_publ_section_title
;
 Bis(4-methylpiperidinium) hexachloridostannate(IV)
;
_journal_coeditor_code YA2069
_journal_issue 4
_journal_name_full 'Acta Crystallographica Section E'
_journal_page_first m573
_journal_paper_doi 10.1107/S1600536808007368
_journal_volume 64
_journal_year 2008
_chemical_formula_iupac '(C6 H14 N)2 [Sn Cl6]'
_chemical_formula_moiety '2(C6 H14 N +), Cl6 Sn 2-'
_chemical_formula_sum 'C12 H28 Cl6 N2 Sn'
_chemical_formula_weight 531.75
_chemical_name_systematic
;
Bis(4-methylpiperidinium) hexachloridostannate
;
_space_group_IT_number 58
_symmetry_cell_setting orthorhombic
_symmetry_space_group_name_Hall '-P 2 2n'
_symmetry_space_group_name_H-M 'P n n m'
_atom_sites_solution_hydrogens geom
_atom_sites_solution_primary direct
_atom_sites_solution_secondary difmap
_audit_creation_method SHELXL-97
_cell_angle_alpha 90.000
_cell_angle_beta 90.000
_cell_angle_gamma 90.000
_cell_formula_units_Z 2
_cell_length_a 13.123(5)
_cell_length_b 7.722(5)
_cell_length_c 10.500(5)
_cell_measurement_reflns_used 3718
_cell_measurement_temperature 100(2)
_cell_measurement_theta_max 26.3
_cell_measurement_theta_min 2.5
_cell_volume 1064.0(9)
_computing_cell_refinement 'SAINT (Bruker, 2002)'
_computing_data_collection 'SMART (Bruker, 2001)'
_computing_data_reduction 'SAINT (Bruker, 2002)'
_computing_molecular_graphics 'SHELXTL (Sheldrick, 2008) and PLATON (Spek, 2003)'
_computing_publication_material 'SHELXTL (Sheldrick, 2008)'
_computing_structure_refinement 'SHELXL97 (Sheldrick, 2008)'
_computing_structure_solution 'SHELXS97 (Sheldrick, 2008)'
_diffrn_ambient_temperature 100(2)
_diffrn_measured_fraction_theta_full 1.000
_diffrn_measured_fraction_theta_max 1.000
_diffrn_measurement_device_type 'Bruker APEX CCD area-detector'
_diffrn_measurement_method '\f and \w'
_diffrn_radiation_monochromator graphite
_diffrn_radiation_source 'fine-focus sealed tube'
_diffrn_radiation_type MoK\a
_diffrn_radiation_wavelength 0.71069
_diffrn_reflns_av_R_equivalents 0.050
_diffrn_reflns_av_sigmaI/netI 0.028
_diffrn_reflns_limit_h_max 16
_diffrn_reflns_limit_h_min -16
_diffrn_reflns_limit_k_max 9
_diffrn_reflns_limit_k_min -9
_diffrn_reflns_limit_l_max 13
_diffrn_reflns_limit_l_min -13
_diffrn_reflns_number 7975
_diffrn_reflns_theta_full 26.3
_diffrn_reflns_theta_max 26.3
_diffrn_reflns_theta_min 2.5
_diffrn_standards_decay_% 0
_diffrn_standards_interval_count 0
_diffrn_standards_number 0
_exptl_absorpt_coefficient_mu 1.95
_exptl_absorpt_correction_type none
_exptl_crystal_colour colourless
_exptl_crystal_density_diffrn 1.660
_exptl_crystal_density_method 'not measured'
_exptl_crystal_description pyramidal
_exptl_crystal_F_000 532
_exptl_crystal_size_max 0.25
_exptl_crystal_size_mid 0.25
_exptl_crystal_size_min 0.25
_refine_diff_density_max 0.78
_refine_diff_density_min -0.29
_refine_ls_extinction_method none
_refine_ls_goodness_of_fit_ref 1.04
_refine_ls_hydrogen_treatment mixed
_refine_ls_matrix_type full
_refine_ls_number_parameters 65
_refine_ls_number_reflns 1153
_refine_ls_number_restraints 0
_refine_ls_restrained_S_all 1.04
_refine_ls_R_factor_all 0.021
_refine_ls_R_factor_gt 0.018
_refine_ls_shift/su_max_lt 0.001
_refine_ls_shift/su_mean 0.000
_refine_ls_structure_factor_coef Fsqd
_refine_ls_weighting_details 'calc w=1/[\s^2^(Fo^2^)+(0.0164P)^2^] where P=(Fo^2^+2Fc^2^)/3'
_refine_ls_weighting_scheme calc
_refine_ls_wR_factor_gt 0.039
_refine_ls_wR_factor_ref 0.040
_reflns_number_gt 1055
_reflns_number_total 1153
_reflns_threshold_expression I>2\s(I)
_cod_data_source_file ya2069.cif
_cod_data_source_block I
_cod_depositor_comments
;
The following automatic conversions were performed:
'_symmetry_cell_setting' value 'Orthorhombic' changed to 'orthorhombic'
according to '/home/saulius/struct/CIF-dictionaries/cif_core.dic'
dictionary named 'cif_core.dic' version 2.4.1 from 2010-06-29.

Automatic conversion script
Id: cif_fix_enum 1527 2010-12-29 10:47:43Z saulius 

The following automatic conversions were performed:

'_symmetry_cell_setting' value 'Orthorhombic' changed to
'orthorhombic' according to
/home/saulius/struct/CIF-dictionaries/cif_core.dic dictionary named
'cif_core.dic' version 2.4.1 from 2010-06-29.

Automatic conversion script
Id: cif_fix_values 1715 2011-07-08 13:25:40Z adriana 
;
_cod_original_sg_symbol_Hall -P22n
_cod_database_code 2218027
_cod_database_fobs_code 2218027

loop_
_symmetry_equiv_pos_as_xyz
'x, y, z'
'-x, -y, z'
'x+1/2, -y+1/2, -z+1/2'
'-x+1/2, y+1/2, -z+1/2'
'-x, -y, -z'
'x, y, -z'
'-x-1/2, y-1/2, z-1/2'
'x-1/2, -y-1/2, z-1/2'

loop_
_atom_site_type_symbol
_atom_site_label
_atom_site_fract_x
_atom_site_fract_y
_atom_site_fract_z
_atom_site_U_iso_or_equiv
_atom_site_adp_type
_atom_site_calc_flag
_atom_site_refinement_flags
_atom_site_occupancy
Sn Sn1 0.0000 1.0000 0.0000 0.01428(9) Uani d S 1
Cl Cl1 0.18119(5) 0.94377(8) 0.0000 0.02127(15) Uani d S 1
Cl Cl2 -0.02412(3) 0.77582(6) 0.15973(4) 0.02279(12) Uani d . 1
N N1 0.16716(17) 0.5226(3) 0.0000 0.0187(5) Uani d S 1
H H1N 0.128(2) 0.615(4) 0.0000 0.022 Uiso d S 1
H H2N 0.130(2) 0.434(4) 0.0000 0.022 Uiso d S 1
C C1 0.23016(14) 0.5228(2) 0.11919(17) 0.0202(4) Uani d . 1
H H1C 0.1850 0.5171 0.1946 0.024 Uiso calc R 1
H H1D 0.2701 0.6313 0.1242 0.024 Uiso calc R 1
C C2 0.30167(13) 0.3686(2) 0.11902(17) 0.0194(4) Uani d . 1
H H2A 0.2611 0.2607 0.1235 0.023 Uiso calc R 1
H H2B 0.3456 0.3736 0.1956 0.023 Uiso calc R 1
C C3 0.36885(19) 0.3640(3) 0.0000 0.0194(6) Uani d S 1
H H3 0.4130 0.4696 0.0000 0.023 Uiso calc SR 1
C C4 0.4374(2) 0.2055(4) 0.0000 0.0271(7) Uani d S 1
H H4A 0.4780(15) 0.200(3) -0.0726(19) 0.032 Uiso d . 1
H H4B 0.399(2) 0.102(4) 0.0000 0.032 Uiso d S 1

loop_
_atom_site_aniso_label
_atom_site_aniso_U_11
_atom_site_aniso_U_22
_atom_site_aniso_U_33
_atom_site_aniso_U_12
_atom_site_aniso_U_13
_atom_site_aniso_U_23
Sn1 0.01250(13) 0.01126(13) 0.01907(14) -0.00031(9) 0.000 0.000
Cl1 0.0136(3) 0.0153(3) 0.0349(4) 0.0005(2) 0.000 0.000
Cl2 0.0214(2) 0.0228(2) 0.0242(3) -0.00568(18) -0.00453(18) 0.00756(19)
N1 0.0165(11) 0.0122(12) 0.0274(13) 0.0012(9) 0.000 0.000
C1 0.0205(10) 0.0199(10) 0.0203(10) -0.0007(8) -0.0011(7) -0.0040(8)
C2 0.0189(10) 0.0200(10) 0.0192(10) 0.0010(8) -0.0028(8) -0.0011(8)
C3 0.0151(13) 0.0189(14) 0.0241(15) 0.0003(10) 0.000 0.000
C4 0.0239(16) 0.0321(18) 0.0252(17) 0.0102(13) 0.000 0.000

loop_
_atom_type_symbol
_atom_type_description
_atom_type_scat_dispersion_real
_atom_type_scat_dispersion_imag
_atom_type_scat_source
C C 0.0033 0.0016 'International Tables Vol C Tables 4.2.6.8 and 6.1.1.4'
H H 0.0000 0.0000 'International Tables Vol C Tables 4.2.6.8 and 6.1.1.4'
N N 0.0061 0.0033 'International Tables Vol C Tables 4.2.6.8 and 6.1.1.4'
Cl Cl 0.1484 0.1585 'International Tables Vol C Tables 4.2.6.8 and 6.1.1.4'
Sn Sn -0.6537 1.4246 'International Tables Vol C Tables 4.2.6.8 and 6.1.1.4'

loop_
_geom_angle_atom_site_label_1
_geom_angle_atom_site_label_2
_geom_angle_atom_site_label_3
_geom_angle_site_symmetry_1
_geom_angle_site_symmetry_3
_geom_angle
Cl1 Sn1 Cl1 . 5_575 180.000(5)
Cl1 Sn1 Cl2 . 2_575 89.990(19)
Cl1 Sn1 Cl2 5_575 2_575 90.010(19)
Cl1 Sn1 Cl2 . 6 90.010(19)
Cl1 Sn1 Cl2 5_575 6 89.990(19)
Cl2 Sn1 Cl2 2_575 6 180.0
Cl1 Sn1 Cl2 . 5_575 89.990(19)
Cl1 Sn1 Cl2 5_575 5_575 90.010(19)
Cl2 Sn1 Cl2 2_575 5_575 87.24(5)
Cl2 Sn1 Cl2 6 5_575 92.76(5)
Cl1 Sn1 Cl2 . . 90.010(19)
Cl1 Sn1 Cl2 5_575 . 89.990(19)
Cl2 Sn1 Cl2 2_575 . 92.76(5)
Cl2 Sn1 Cl2 6 . 87.24(5)
Cl2 Sn1 Cl2 5_575 . 180.0
C1 N1 C1 6 . 113.1(2)
C1 N1 H1N 6 . 108.7(8)
C1 N1 H1N . . 108.7(8)
C1 N1 H2N 6 . 108.6(10)
C1 N1 H2N . . 108.6(10)
H1N N1 H2N . . 109(3)
N1 C1 C2 . . 109.83(15)
N1 C1 H1C . . 109.7
C2 C1 H1C . . 109.7
N1 C1 H1D . . 109.7
C2 C1 H1D . . 109.7
H1C C1 H1D . . 108.2
C1 C2 C3 . . 112.08(16)
C1 C2 H2A . . 109.2
C3 C2 H2A . . 109.2
C1 C2 H2B . . 109.2
C3 C2 H2B . . 109.2
H2A C2 H2B . . 107.9
C4 C3 C2 . 6 111.10(15)
C4 C3 C2 . . 111.10(15)
C2 C3 C2 6 . 109.6(2)
C4 C3 H3 . . 108.3
C2 C3 H3 6 . 108.3
C2 C3 H3 . . 108.3
C3 C4 H4A . . 112.1(14)
C3 C4 H4B . . 111.2(18)
H4A C4 H4B . . 105.6(17)

loop_
_geom_bond_atom_site_label_1
_geom_bond_atom_site_label_2
_geom_bond_site_symmetry_2
_geom_bond_distance
Sn1 Cl1 . 2.4170(11)
Sn1 Cl1 5_575 2.4170(11)
Sn1 Cl2 2_575 2.4310(11)
Sn1 Cl2 6 2.4310(11)
Sn1 Cl2 5_575 2.4310(11)
Sn1 Cl2 . 2.4310(11)
N1 C1 6 1.500(2)
N1 C1 . 1.500(2)
N1 H1N . 0.88(3)
N1 H2N . 0.84(3)
C1 C2 . 1.516(2)
C1 H1C . 0.9900
C1 H1D . 0.9900
C2 C3 . 1.530(2)
C2 H2A . 0.9900
C2 H2B . 0.9900
C3 C4 . 1.519(4)
C3 C2 6 1.530(2)
C3 H3 . 1.0000
C4 H4A . 0.931(19)
C4 H4B . 0.95(3)

loop_
_geom_hbond_atom_site_label_D
_geom_hbond_atom_site_label_H
_geom_hbond_atom_site_label_A
_geom_hbond_site_symmetry_A
_geom_hbond_distance_DH
_geom_hbond_distance_HA
_geom_hbond_distance_DA
_geom_hbond_angle_DHA
N1 H1N Cl1 . 0.88(3) 2.63(3) 3.258(3) 129(2)
N1 H2N Cl2 5_565 0.84(3) 2.72(2) 3.413(2) 141.6(5)
N1 H2N Cl2 2_565 0.84(3) 2.72(2) 3.413(2) 141.6(5)

loop_
_geom_torsion_atom_site_label_1
_geom_torsion_atom_site_label_2
_geom_torsion_atom_site_label_3
_geom_torsion_atom_site_label_4
_geom_torsion_site_symmetry_1
_geom_torsion_site_symmetry_4
_geom_torsion
C1 N1 C1 C2 6 . -56.8(2)
N1 C1 C2 C3 . . 55.7(2)
C1 C2 C3 C4 . . -178.20(18)
C1 C2 C3 C2 . 6 -55.1(2)
